data_7703543
loop_
_publ_author_name
'Levchenko, Volodymyr'
'Glessi, Cristiano'
'\/Oien-\/Odegaard, Sigurd'
'Tilset, Mats'

_publ_section_title
;
 Organometallic chemistry in aqua regia: metal and ligand based oxidations
 of (NHC)AuCl complexes.
;
_journal_issue 11
_journal_name_full 'Dalton transactions (Cambridge, England : 2003)'
_journal_page_first 3473
_journal_page_last 3479
_journal_paper_doi 10.1039/c9dt04472h
_journal_volume 49
_journal_year 2020
_chemical_formula_moiety 'C25 H21 Au Cl3 N3 O4, C H2 Cl2'
_chemical_formula_sum 'C26 H23 Au Cl5 N3 O4'
_chemical_formula_weight 815.69
_space_group_crystal_system monoclinic
_space_group_IT_number 14
_space_group_name_Hall '-P 2yn'
_space_group_name_H-M_alt 'P 1 21/n 1'
_atom_sites_solution_hydrogens mixed
_audit_creation_date 2019-04-24
_audit_creation_method
;
Olex2 1.2
(compiled 2018.05.29 svn.r3508 for OlexSys, GUI svn.r5506)
;
_audit_update_record
;
2019-10-23 deposited with the CCDC.	2020-02-17 downloaded from the CCDC.
;
_cell_angle_alpha 90
_cell_angle_beta 113.209(2)
_cell_angle_gamma 90
_cell_formula_units_Z 8
_cell_length_a 19.4915(14)
_cell_length_b 15.0501(11)
_cell_length_c 21.4077(16)
_cell_measurement_reflns_used 9947
_cell_measurement_temperature 100
_cell_measurement_theta_max 31.495
_cell_measurement_theta_min 2.646
_cell_volume 5771.7(7)
_computing_cell_refinement 'APEX3 (Bruker, 2018)'
_computing_data_collection 'APEX3 (Bruker, 2018)'
_computing_data_reduction 'APEX3 (Bruker, 2018)'
_computing_molecular_graphics 'Diamond v4 (Brandenburg, 2014)'
_computing_publication_material 'Olex2 (Dolomanov et al., 2009)'
_computing_structure_refinement 'SHELXL (Sheldrick, 2015b)'
_computing_structure_solution 'SHELXT (Sheldrick, 2015a)'
_diffrn_ambient_temperature 100
_diffrn_detector 'Bruker Photon100 area detector'
_diffrn_detector_type 'CMOS area detector'
_diffrn_measured_fraction_theta_full 0.999
_diffrn_measured_fraction_theta_max 0.998
_diffrn_measurement_device 'three-circle diffractometer'
_diffrn_measurement_device_type 'Bruker D8 Venture'
_diffrn_measurement_method '\w and \f scans'
_diffrn_radiation_monochromator 'mirror optics'
_diffrn_radiation_probe x-ray
_diffrn_radiation_type MoK\a
_diffrn_radiation_wavelength 0.71073
_diffrn_reflns_av_R_equivalents 0.0454
_diffrn_reflns_av_unetI/netI 0.0415
_diffrn_reflns_Laue_measured_fraction_full 0.999
_diffrn_reflns_Laue_measured_fraction_max 0.998
_diffrn_reflns_limit_h_max 28
_diffrn_reflns_limit_h_min -28
_diffrn_reflns_limit_k_max 22
_diffrn_reflns_limit_k_min -22
_diffrn_reflns_limit_l_max 30
_diffrn_reflns_limit_l_min -31
_diffrn_reflns_number 84147
_diffrn_reflns_point_group_measured_fraction_full 0.999
_diffrn_reflns_point_group_measured_fraction_max 0.998
_diffrn_reflns_theta_full 25.242
_diffrn_reflns_theta_max 31.545
_diffrn_reflns_theta_min 2.263
_diffrn_source 'microfocus sealed X-ray tube'
_diffrn_source_type 'Incoatec I\ms'
_diffrn_standards_number 0
_exptl_absorpt_coefficient_mu 5.599
_exptl_absorpt_correction_T_max 0.7462
_exptl_absorpt_correction_T_min 0.5383
_exptl_absorpt_correction_type multi-scan
_exptl_absorpt_process_details
;
SADABS-2016/2 (Bruker,2016/2) was used for absorption correction. 
wR2(int) was 0.0857 before and 0.0449 after correction. 
The Ratio of minimum to maximum transmission is 0.7214. 
The \l/2 correction factor is Not present.
;
_exptl_crystal_colour yellow
_exptl_crystal_density_diffrn 1.877
_exptl_crystal_description block
_exptl_crystal_F_000 3168
_exptl_crystal_size_max 0.268
_exptl_crystal_size_mid 0.104
_exptl_crystal_size_min 0.082
_refine_diff_density_max 3.180
_refine_diff_density_min -2.370
_refine_diff_density_rms 0.161
_refine_ls_extinction_method none
_refine_ls_goodness_of_fit_ref 1.028
_refine_ls_hydrogen_treatment mixed
_refine_ls_matrix_type full
_refine_ls_number_parameters 722
_refine_ls_number_reflns 19243
_refine_ls_number_restraints 0
_refine_ls_restrained_S_all 1.028
_refine_ls_R_factor_all 0.0557
_refine_ls_R_factor_gt 0.0349
_refine_ls_shift/su_max 0.004
_refine_ls_shift/su_mean 0.000
_refine_ls_structure_factor_coef Fsqd
_refine_ls_weighting_details 'w=1/[\s^2^(Fo^2^)+(0.0368P)^2^+10.3859P] where P=(Fo^2^+2Fc^2^)/3'
_refine_ls_weighting_scheme calc
_refine_ls_wR_factor_gt 0.0752
_refine_ls_wR_factor_ref 0.0825
_reflns_Friedel_coverage 0.000
_reflns_number_gt 14959
_reflns_number_total 19243
_reflns_threshold_expression 'I > 2\s(I)'
_cod_data_source_file c9dt04472h2.cif
_cod_data_source_block lv67-064-ar-reintegrated_pl
_cod_depositor_comments 'Adding full bibliography for 7703541--7703546.cif.'
_cod_database_code 7703543
_shelx_shelxl_version_number 2018/3
_shelx_space_group_comment
;
The symmetry employed for this shelxl refinement is uniquely defined
by the following loop, which should always be used as a source of
symmetry information in preference to the above space-group names.
They are only intended as comments.
;
_shelx_estimated_absorpt_t_max 0.657
_shelx_estimated_absorpt_t_min 0.315
_olex2_refinement_description
;
1. Fixed Uiso
 At 1.2 times of:
  All C(H) groups, All C(H,H) groups, All C(H,H,H,H) groups
 At 1.5 times of:
  All C(H,H,H) groups
2. Others
 Fixed Sof: Cl8(0.627) Cl9(0.373) H51A(0.627) H51B(0.627) H7(0.373) H51(0.373)
3.a Secondary CH2 refined with riding coordinates:
 C28(H28A,H28B), C3(H3A,H3B), C51(H51A,H51B), C52(H52A,H52B)
3.b Aromatic/amide H refined with riding coordinates:
 C30(H30), C46(H46), C27(H27), C38(H38), C47(H47), C34(H34), C35(H35),
 C44(H44), C39(H39), C48(H48), C50(H50), C49(H49), C43(H43), C5(H5), C2(H2),
 C10(H10), C22(H22), C21(H21), C9(H9), C13(H13), C19(H19), C14(H14), C23(H23),
 C25(H25), C18(H18), C24(H24)
3.c Idealised Me refined as rotating group:
 C42(H42A,H42B,H42C), C33(H33A,H33B,H33C), C17(H17A,H17B,H17C), C8(H8A,H8B,H8C)
;
_olex2_submission_special_instructions 'No special instructions were received'

loop_
_space_group_symop_operation_xyz
'x, y, z'
'-x+1/2, y+1/2, -z+1/2'
'-x, -y, -z'
'x-1/2, -y-1/2, z-1/2'

loop_
_atom_site_label
_atom_site_type_symbol
_atom_site_fract_x
_atom_site_fract_y
_atom_site_fract_z
_atom_site_U_iso_or_equiv
_atom_site_adp_type
_atom_site_occupancy
_atom_site_site_symmetry_order
_atom_site_calc_flag
_atom_site_refinement_flags_posn
_atom_site_refinement_flags_adp
_atom_site_refinement_flags_occupancy
_atom_site_disorder_assembly
_atom_site_disorder_group
Au2 Au 0.74507(2) 0.05289(2) 0.72726(2) 0.01615(3) Uani 1 1 d . . . . .
Cl4 Cl 0.71260(4) -0.05578(5) 0.78632(4) 0.01688(15) Uani 1 1 d . . . . .
Cl5 Cl 0.76927(5) 0.16086(5) 0.66309(5) 0.02158(17) Uani 1 1 d . . . . .
Cl6 Cl 0.84671(5) -0.02965(5) 0.73087(5) 0.02612(19) Uani 1 1 d . . . . .
O5 O 0.99913(15) 0.16469(19) 0.83789(15) 0.0303(6) Uani 1 1 d . . . . .
O8 O 0.47824(15) 0.26691(17) 0.94372(14) 0.0271(6) Uani 1 1 d . . . . .
O7 O 0.45294(14) 0.12545(17) 0.90818(14) 0.0257(6) Uani 1 1 d . . . . .
O6 O 1.04157(15) 0.07453(18) 0.92867(15) 0.0292(6) Uani 1 1 d . . . . .
N6 N 0.66678(15) 0.20653(18) 0.76000(14) 0.0160(5) Uani 1 1 d . . . . .
N4 N 0.58766(15) 0.10859(18) 0.70281(15) 0.0170(5) Uani 1 1 d . . . . .
N5 N 0.54682(16) 0.17273(19) 0.71892(15) 0.0190(6) Uani 1 1 d . . . . .
C26 C 0.66022(18) 0.1278(2) 0.72829(17) 0.0156(6) Uani 1 1 d . . . . .
C28 C 0.73636(18) 0.2564(2) 0.79811(18) 0.0179(6) Uani 1 1 d . . . . .
H28A H 0.724793 0.307466 0.821425 0.022 Uiso 1 1 calc R . . . .
H28B H 0.756808 0.279945 0.765813 0.022 Uiso 1 1 calc R . . . .
C29 C 0.79458(18) 0.1983(2) 0.85022(17) 0.0168(6) Uani 1 1 d . . . . .
C36 C 0.77865(19) 0.1517(2) 0.90027(18) 0.0178(6) Uani 1 1 d . . . . .
C30 C 0.86373(19) 0.1880(2) 0.84684(18) 0.0186(6) Uani 1 1 d . . . . .
H30 H 0.874585 0.219677 0.813428 0.022 Uiso 1 1 calc R . . . .
C31 C 0.91766(18) 0.1318(2) 0.89191(18) 0.0187(6) Uani 1 1 d . . . . .
C45 C 0.55030(19) 0.0337(2) 0.66191(18) 0.0193(7) Uani 1 1 d . . . . .
C46 C 0.5705(2) 0.0051(2) 0.60997(19) 0.0237(7) Uani 1 1 d . . . . .
H46 H 0.608116 0.035556 0.600676 0.028 Uiso 1 1 calc R . . . .
C27 C 0.59675(18) 0.2307(2) 0.75349(18) 0.0177(6) Uani 1 1 d . . . . .
H27 H 0.585845 0.283584 0.772025 0.021 Uiso 1 1 calc R . . . .
C37 C 0.70531(19) 0.1628(2) 0.90651(17) 0.0178(6) Uani 1 1 d . . . . .
C38 C 0.6852(2) 0.2454(2) 0.92466(18) 0.0200(7) Uani 1 1 d . . . . .
H38 H 0.718417 0.294391 0.933583 0.024 Uiso 1 1 calc R . . . .
C32 C 0.99217(19) 0.1199(2) 0.88917(19) 0.0213(7) Uani 1 1 d . . . . .
C47 C 0.5353(2) -0.0682(3) 0.5718(2) 0.0286(8) Uani 1 1 d . . . . .
H47 H 0.549677 -0.089327 0.536939 0.034 Uiso 1 1 calc R . . . .
C34 C 0.9012(2) 0.0842(2) 0.93980(19) 0.0220(7) Uani 1 1 d . . . . .
H34 H 0.937168 0.044762 0.969904 0.026 Uiso 1 1 calc R . . . .
C40 C 0.56756(19) 0.1843(2) 0.91639(17) 0.0183(6) Uani 1 1 d . . . . .
C41 C 0.49574(19) 0.1985(2) 0.92481(18) 0.0201(7) Uani 1 1 d . . . . .
C35 C 0.8322(2) 0.0942(2) 0.94368(19) 0.0224(7) Uani 1 1 d . . . . .
H35 H 0.821371 0.061169 0.976506 0.027 Uiso 1 1 calc R . . . .
C44 C 0.65581(19) 0.0919(2) 0.89337(18) 0.0188(7) Uani 1 1 d . . . . .
H44 H 0.669118 0.035775 0.881099 0.023 Uiso 1 1 calc R . . . .
C39 C 0.61682(19) 0.2555(2) 0.92956(18) 0.0205(7) Uani 1 1 d . . . . .
H39 H 0.603479 0.311507 0.941998 0.025 Uiso 1 1 calc R . . . .
C42 C 0.3842(2) 0.1301(3) 0.9190(2) 0.0293(8) Uani 1 1 d . . . . .
H42A H 0.352340 0.079468 0.896704 0.044 Uiso 1 1 calc GR . . . .
H42B H 0.358142 0.185566 0.899836 0.044 Uiso 1 1 calc GR . . . .
H42C H 0.395698 0.128278 0.967888 0.044 Uiso 1 1 calc GR . . . .
C48 C 0.4786(2) -0.1110(3) 0.5844(2) 0.0313(9) Uani 1 1 d . . . . .
H48 H 0.454221 -0.161085 0.558008 0.038 Uiso 1 1 calc R . . . .
C50 C 0.4939(2) -0.0074(2) 0.6747(2) 0.0257(8) Uani 1 1 d . . . . .
H50 H 0.479845 0.013858 0.709755 0.031 Uiso 1 1 calc R . . . .
C49 C 0.4579(2) -0.0804(3) 0.6355(2) 0.0329(9) Uani 1 1 d . . . . .
H49 H 0.419013 -0.109357 0.643880 0.040 Uiso 1 1 calc R . . . .
C43 C 0.58654(19) 0.1022(2) 0.89806(18) 0.0193(7) Uani 1 1 d . . . . .
H43 H 0.552881 0.053623 0.888787 0.023 Uiso 1 1 calc R . . . .
C33 C 1.0712(2) 0.1573(3) 0.8334(3) 0.0399(11) Uani 1 1 d . . . . .
H33A H 1.070156 0.189931 0.793398 0.060 Uiso 1 1 calc GR . . . .
H33B H 1.082212 0.094572 0.829223 0.060 Uiso 1 1 calc GR . . . .
H33C H 1.109819 0.182376 0.874402 0.060 Uiso 1 1 calc GR . . . .
Au1 Au 0.26636(2) 0.43527(2) 0.79542(2) 0.01604(3) Uani 1 1 d . . . . .
Cl1 Cl 0.28742(5) 0.53590(5) 0.72435(4) 0.01822(15) Uani 1 1 d . . . . .
Cl2 Cl 0.25150(5) 0.33244(5) 0.86870(5) 0.02199(17) Uani 1 1 d . . . . .
Cl3 Cl 0.16498(5) 0.51475(5) 0.79537(6) 0.0293(2) Uani 1 1 d . . . . .
O1 O 0.01296(14) 0.31267(17) 0.69893(14) 0.0256(6) Uani 1 1 d . . . . .
O3 O 0.54384(14) 0.34732(17) 0.60262(14) 0.0273(6) Uani 1 1 d . . . . .
O4 O 0.51229(16) 0.21082(18) 0.55745(15) 0.0302(6) Uani 1 1 d . . . . .
O2 O -0.03789(15) 0.38792(18) 0.60092(15) 0.0297(6) Uani 1 1 d . . . . .
N1 N 0.42241(15) 0.38654(18) 0.81069(15) 0.0171(5) Uani 1 1 d . . . . .
N3 N 0.34506(15) 0.28240(17) 0.76327(14) 0.0162(5) Uani 1 1 d . . . . .
N2 N 0.46296(15) 0.32242(19) 0.79370(15) 0.0181(6) Uani 1 1 d . . . . .
C1 C 0.35115(18) 0.3630(2) 0.79205(17) 0.0163(6) Uani 1 1 d . . . . .
C3 C 0.27596(19) 0.2286(2) 0.73236(18) 0.0193(7) Uani 1 1 d . . . . .
H3A H 0.259146 0.209617 0.768299 0.023 Uiso 1 1 calc R . . . .
H3B H 0.286800 0.174632 0.711459 0.023 Uiso 1 1 calc R . . . .
C4 C 0.21412(19) 0.2810(2) 0.67868(18) 0.0180(6) Uani 1 1 d . . . . .
C11 C 0.22507(19) 0.3213(2) 0.62403(18) 0.0187(6) Uani 1 1 d . . . . .
C5 C 0.14670(19) 0.2903(2) 0.68534(18) 0.0181(6) Uani 1 1 d . . . . .
H5 H 0.139726 0.262564 0.722277 0.022 Uiso 1 1 calc R . . . .
C12 C 0.29612(19) 0.3102(2) 0.61369(17) 0.0182(6) Uani 1 1 d . . . . .
C2 C 0.41375(19) 0.2611(2) 0.76493(17) 0.0181(6) Uani 1 1 d . . . . .
H2 H 0.424384 0.207470 0.747070 0.022 Uiso 1 1 calc R . . . .
C20 C 0.45857(19) 0.4663(2) 0.84501(18) 0.0186(6) Uani 1 1 d . . . . .
C10 C 0.1674(2) 0.3735(2) 0.57838(19) 0.0224(7) Uani 1 1 d . . . . .
H10 H 0.174617 0.402993 0.542196 0.027 Uiso 1 1 calc R . . . .
C6 C 0.08857(19) 0.3402(2) 0.63821(19) 0.0196(7) Uani 1 1 d . . . . .
C7 C 0.0152(2) 0.3504(2) 0.6432(2) 0.0217(7) Uani 1 1 d . . . . .
C22 C 0.4764(2) 0.5777(3) 0.9292(2) 0.0275(8) Uani 1 1 d . . . . .
H22 H 0.465289 0.601793 0.965163 0.033 Uiso 1 1 calc R . . . .
C21 C 0.4432(2) 0.4982(2) 0.89873(19) 0.0222(7) Uani 1 1 d . . . . .
H21 H 0.410929 0.466641 0.914468 0.027 Uiso 1 1 calc R . . . .
C9 C 0.1000(2) 0.3824(2) 0.58559(19) 0.0224(7) Uani 1 1 d . . . . .
H9 H 0.061352 0.417734 0.554170 0.027 Uiso 1 1 calc R . . . .
C13 C 0.3439(2) 0.3819(2) 0.62257(18) 0.0207(7) Uani 1 1 d . . . . .
H13 H 0.331179 0.438096 0.635203 0.025 Uiso 1 1 calc R . . . .
C19 C 0.31550(19) 0.2277(2) 0.59588(18) 0.0197(7) Uani 1 1 d . . . . .
H19 H 0.283767 0.177977 0.590952 0.024 Uiso 1 1 calc R . . . .
C14 C 0.4100(2) 0.3723(2) 0.61317(18) 0.0205(7) Uani 1 1 d . . . . .
H14 H 0.442526 0.421606 0.619602 0.025 Uiso 1 1 calc R . . . .
C15 C 0.42847(19) 0.2901(2) 0.59426(17) 0.0188(6) Uani 1 1 d . . . . .
C23 C 0.5254(2) 0.6218(2) 0.9075(2) 0.0293(8) Uani 1 1 d . . . . .
H23 H 0.548219 0.675554 0.928939 0.035 Uiso 1 1 calc R . . . .
C25 C 0.5075(2) 0.5089(2) 0.8223(2) 0.0251(8) Uani 1 1 d . . . . .
H25 H 0.517700 0.485162 0.785715 0.030 Uiso 1 1 calc R . . . .
C16 C 0.4980(2) 0.2764(2) 0.58211(18) 0.0214(7) Uani 1 1 d . . . . .
C18 C 0.38085(19) 0.2178(2) 0.58530(18) 0.0203(7) Uani 1 1 d . . . . .
H18 H 0.393129 0.161827 0.571959 0.024 Uiso 1 1 calc R . . . .
C17 C 0.6127(2) 0.3409(3) 0.5923(2) 0.0312(9) Uani 1 1 d . . . . .
H17A H 0.601525 0.340945 0.543534 0.047 Uiso 1 1 calc GR . . . .
H17B H 0.638482 0.285750 0.612708 0.047 Uiso 1 1 calc GR . . . .
H17C H 0.644638 0.391820 0.613845 0.047 Uiso 1 1 calc GR . . . .
C24 C 0.5411(2) 0.5870(3) 0.8541(2) 0.0310(9) Uani 1 1 d . . . . .
H24 H 0.575034 0.617032 0.839520 0.037 Uiso 1 1 calc R . . . .
C8 C -0.0586(2) 0.3176(3) 0.7046(2) 0.0324(9) Uani 1 1 d . . . . .
H8A H -0.096273 0.286364 0.666224 0.049 Uiso 1 1 calc GR . . . .
H8B H -0.073137 0.379987 0.704213 0.049 Uiso 1 1 calc GR . . . .
H8C H -0.054711 0.289770 0.747266 0.049 Uiso 1 1 calc GR . . . .
Cl7 Cl -0.25695(6) 0.43166(8) 0.46512(7) 0.0421(3) Uani 1 1 d . . . . .
Cl8 Cl -0.2154(2) 0.25548(16) 0.52383(14) 0.0675(10) Uani 0.627 1 d . . P A 1
Cl9 Cl -0.2651(5) 0.2594(4) 0.5137(4) 0.116(4) Uani 0.373 1 d . . P A 2
C51 C -0.2217(3) 0.3689(3) 0.5396(3) 0.0419(11) Uani 1 1 d . . . . .
H51A H -0.254451 0.376605 0.564664 0.050 Uiso 0.627 1 calc R . P A 1
H51B H -0.171503 0.391407 0.568722 0.050 Uiso 0.627 1 calc R . P A 1
H7 H -0.247(8) 0.439(8) 0.552(7) 0.050 Uiso 0.373 1 d R . P B 2
H51 H -0.163(8) 0.349(9) 0.553(7) 0.050 Uiso 0.373 1 d R . P C 2
Cl10 Cl 0.67754(6) 0.46487(7) 1.01229(6) 0.0335(2) Uani 1 1 d . . . D 2
Cl11 Cl 0.80121(6) 0.46269(8) 0.96706(7) 0.0408(3) Uani 1 1 d . . . D 2
C52 C 0.7373(3) 0.5278(3) 0.9859(4) 0.0654(19) Uani 1 1 d . . . D 2
H52A H 0.706822 0.562346 0.944984 0.078 Uiso 1 1 calc R . . D 2
H52B H 0.765146 0.570485 1.022180 0.078 Uiso 1 1 calc R . . D 2

loop_
_atom_site_aniso_label
_atom_site_aniso_U_11
_atom_site_aniso_U_22
_atom_site_aniso_U_33
_atom_site_aniso_U_23
_atom_site_aniso_U_13
_atom_site_aniso_U_12
Au2 0.01238(6) 0.01638(6) 0.02236(7) -0.00061(5) 0.00969(5) 0.00129(4)
Cl4 0.0165(4) 0.0140(3) 0.0236(4) 0.0014(3) 0.0116(3) 0.0021(3)
Cl5 0.0225(4) 0.0210(4) 0.0287(5) 0.0041(3) 0.0181(4) 0.0021(3)
Cl6 0.0176(4) 0.0185(4) 0.0491(6) -0.0020(4) 0.0205(4) 0.0029(3)
O5 0.0184(13) 0.0395(15) 0.0360(17) 0.0137(13) 0.0138(12) 0.0083(11)
O8 0.0271(14) 0.0257(13) 0.0339(16) -0.0044(11) 0.0179(12) 0.0006(11)
O7 0.0177(12) 0.0253(12) 0.0369(16) -0.0044(11) 0.0136(12) -0.0030(10)
O6 0.0204(13) 0.0325(14) 0.0329(16) 0.0062(12) 0.0087(12) 0.0083(11)
N6 0.0114(12) 0.0182(12) 0.0194(15) 0.0039(11) 0.0070(11) 0.0045(10)
N4 0.0121(13) 0.0192(13) 0.0199(15) 0.0008(11) 0.0063(11) 0.0031(10)
N5 0.0158(13) 0.0217(13) 0.0223(16) 0.0006(11) 0.0104(12) 0.0066(11)
C26 0.0128(14) 0.0150(13) 0.0187(17) 0.0029(12) 0.0058(13) 0.0017(11)
C28 0.0136(15) 0.0161(14) 0.0224(18) 0.0004(13) 0.0052(13) 0.0001(12)
C29 0.0161(15) 0.0139(13) 0.0189(17) -0.0017(12) 0.0053(13) -0.0007(11)
C36 0.0189(16) 0.0163(14) 0.0208(18) -0.0040(12) 0.0106(14) -0.0030(12)
C30 0.0181(16) 0.0170(14) 0.0213(18) 0.0006(13) 0.0082(13) 0.0002(12)
C31 0.0145(15) 0.0186(14) 0.0210(18) -0.0012(13) 0.0047(13) 0.0015(12)
C45 0.0141(15) 0.0225(15) 0.0206(18) -0.0012(13) 0.0060(13) 0.0016(12)
C46 0.0203(17) 0.0297(18) 0.0216(19) -0.0021(15) 0.0088(15) -0.0008(14)
C27 0.0138(15) 0.0198(15) 0.0201(18) 0.0019(13) 0.0072(13) 0.0055(12)
C37 0.0170(16) 0.0196(15) 0.0173(17) -0.0006(12) 0.0073(13) -0.0015(12)
C38 0.0208(17) 0.0182(15) 0.0213(18) -0.0031(13) 0.0087(14) -0.0023(13)
C32 0.0163(16) 0.0212(16) 0.0249(19) -0.0001(14) 0.0066(14) 0.0013(13)
C47 0.030(2) 0.0318(19) 0.024(2) -0.0063(16) 0.0104(17) 0.0027(16)
C34 0.0189(17) 0.0222(16) 0.0204(18) 0.0013(14) 0.0030(14) 0.0030(13)
C40 0.0177(16) 0.0201(15) 0.0175(17) -0.0022(13) 0.0073(13) 0.0001(12)
C41 0.0191(16) 0.0241(16) 0.0181(17) 0.0015(13) 0.0085(14) 0.0012(13)
C35 0.0229(18) 0.0236(16) 0.0201(18) 0.0010(14) 0.0077(15) -0.0009(14)
C44 0.0216(17) 0.0175(14) 0.0186(18) -0.0005(13) 0.0092(14) 0.0014(13)
C39 0.0201(17) 0.0208(15) 0.0216(18) -0.0020(13) 0.0094(14) 0.0013(13)
C42 0.0186(18) 0.033(2) 0.038(2) 0.0014(17) 0.0137(17) -0.0009(15)
C48 0.028(2) 0.0282(19) 0.038(2) -0.0086(17) 0.0134(18) -0.0033(16)
C50 0.0184(17) 0.0294(18) 0.033(2) -0.0047(16) 0.0145(16) -0.0031(14)
C49 0.028(2) 0.032(2) 0.043(3) -0.0071(18) 0.0174(19) -0.0090(17)
C43 0.0189(16) 0.0210(15) 0.0186(18) 0.0008(13) 0.0079(14) -0.0013(13)
C33 0.0195(19) 0.055(3) 0.051(3) 0.018(2) 0.019(2) 0.0095(19)
Au1 0.01378(6) 0.01368(5) 0.02420(7) -0.00007(5) 0.01126(5) 0.00116(4)
Cl1 0.0202(4) 0.0135(3) 0.0254(4) 0.0044(3) 0.0137(3) 0.0051(3)
Cl2 0.0272(4) 0.0177(3) 0.0294(5) 0.0039(3) 0.0202(4) 0.0030(3)
Cl3 0.0228(4) 0.0161(3) 0.0602(7) 0.0023(4) 0.0283(5) 0.0039(3)
O1 0.0190(13) 0.0312(13) 0.0296(15) 0.0056(11) 0.0127(11) 0.0042(10)
O3 0.0201(13) 0.0286(13) 0.0346(16) -0.0052(12) 0.0123(12) -0.0011(11)
O4 0.0313(15) 0.0288(14) 0.0375(17) -0.0073(12) 0.0210(13) 0.0015(12)
O2 0.0196(13) 0.0316(14) 0.0367(17) 0.0074(12) 0.0099(12) 0.0068(11)
N1 0.0133(13) 0.0198(13) 0.0195(15) 0.0018(11) 0.0080(11) 0.0040(10)
N3 0.0156(13) 0.0159(12) 0.0181(15) 0.0017(11) 0.0077(11) 0.0041(10)
N2 0.0149(13) 0.0216(13) 0.0198(15) 0.0030(11) 0.0089(11) 0.0066(11)
C1 0.0155(15) 0.0181(14) 0.0168(17) 0.0012(12) 0.0081(13) 0.0015(12)
C3 0.0183(16) 0.0141(14) 0.0257(19) 0.0007(13) 0.0091(14) 0.0011(12)
C4 0.0175(16) 0.0107(13) 0.0253(18) -0.0026(12) 0.0079(14) -0.0023(12)
C11 0.0153(15) 0.0187(14) 0.0211(18) -0.0061(13) 0.0062(13) -0.0035(12)
C5 0.0178(16) 0.0144(13) 0.0234(18) 0.0000(12) 0.0093(14) -0.0028(12)
C12 0.0195(16) 0.0211(15) 0.0150(16) 0.0011(13) 0.0079(13) 0.0004(13)
C2 0.0183(16) 0.0200(15) 0.0172(17) 0.0017(13) 0.0082(13) 0.0053(12)
C20 0.0154(15) 0.0170(14) 0.0218(18) 0.0021(13) 0.0056(13) 0.0022(12)
C10 0.0194(17) 0.0250(17) 0.0213(19) -0.0015(14) 0.0064(14) -0.0019(14)
C6 0.0147(15) 0.0181(15) 0.0262(19) -0.0044(13) 0.0082(14) -0.0017(12)
C7 0.0200(17) 0.0162(14) 0.029(2) -0.0033(14) 0.0104(15) -0.0008(13)
C22 0.027(2) 0.0279(18) 0.026(2) -0.0037(15) 0.0089(16) 0.0033(15)
C21 0.0197(17) 0.0242(16) 0.0227(19) -0.0020(14) 0.0083(14) 0.0002(13)
C9 0.0166(16) 0.0245(17) 0.0215(19) 0.0000(14) 0.0026(14) 0.0002(13)
C13 0.0212(17) 0.0205(15) 0.0222(19) 0.0008(13) 0.0104(14) 0.0015(13)
C19 0.0201(17) 0.0161(14) 0.0212(18) -0.0030(13) 0.0063(14) -0.0030(12)
C14 0.0215(17) 0.0208(15) 0.0200(18) 0.0014(13) 0.0092(14) -0.0010(13)
C15 0.0183(16) 0.0238(16) 0.0142(16) -0.0007(13) 0.0064(13) 0.0005(13)
C23 0.0248(19) 0.0213(17) 0.035(2) -0.0007(16) 0.0051(17) -0.0015(15)
C25 0.0220(18) 0.0260(17) 0.033(2) 0.0001(15) 0.0169(16) -0.0022(14)
C16 0.0190(17) 0.0251(16) 0.0182(18) 0.0010(14) 0.0052(14) 0.0030(13)
C18 0.0214(17) 0.0194(15) 0.0198(18) -0.0046(13) 0.0076(14) 0.0002(13)
C17 0.0190(18) 0.038(2) 0.039(2) 0.0007(18) 0.0140(17) 0.0004(16)
C24 0.025(2) 0.0261(18) 0.043(3) 0.0016(17) 0.0148(18) -0.0071(15)
C8 0.0184(18) 0.042(2) 0.041(3) 0.0082(19) 0.0164(17) 0.0088(16)
Cl7 0.0316(6) 0.0423(6) 0.0444(7) 0.0009(5) 0.0063(5) 0.0049(4)
Cl8 0.145(3) 0.0225(10) 0.0375(12) -0.0030(8) 0.0383(18) -0.0149(15)
Cl9 0.256(11) 0.043(2) 0.117(6) 0.029(3) 0.147(7) 0.045(5)
C51 0.049(3) 0.045(3) 0.040(3) -0.008(2) 0.026(2) -0.005(2)
Cl10 0.0327(5) 0.0288(4) 0.0438(6) -0.0031(4) 0.0202(5) 0.0006(4)
Cl11 0.0344(6) 0.0407(5) 0.0530(7) 0.0137(5) 0.0233(5) 0.0028(4)
C52 0.094(5) 0.025(2) 0.116(6) 0.004(3) 0.084(5) 0.000(3)

loop_
_atom_type_symbol
_atom_type_description
_atom_type_scat_dispersion_real
_atom_type_scat_dispersion_imag
_atom_type_scat_source
C C 0.0030 0.0020 'International Tables Vol C Tables 4.2.6.8 and 6.1.1.4'
H H 0.0000 0.0000 'International Tables Vol C Tables 4.2.6.8 and 6.1.1.4'
Au Au -2.0130 8.8020 'International Tables Vol C Tables 4.2.6.8 and 6.1.1.4'
Cl Cl 0.1480 0.1590 'International Tables Vol C Tables 4.2.6.8 and 6.1.1.4'
N N 0.0060 0.0030 'International Tables Vol C Tables 4.2.6.8 and 6.1.1.4'
O O 0.0110 0.0060 'International Tables Vol C Tables 4.2.6.8 and 6.1.1.4'

loop_
_geom_angle_atom_site_label_1
_geom_angle_atom_site_label_2
_geom_angle_atom_site_label_3
_geom_angle
_geom_angle_site_symmetry_1
_geom_angle_site_symmetry_3
_geom_angle_publ_flag
Cl4 Au2 Cl6 90.99(3) . . ?
Cl5 Au2 Cl4 176.13(3) . . ?
Cl5 Au2 Cl6 91.43(3) . . ?
C26 Au2 Cl4 89.24(9) . . ?
C26 Au2 Cl5 88.49(9) . . ?
C26 Au2 Cl6 177.15(10) . . ?
C32 O5 C33 115.5(3) . . ?
C41 O7 C42 115.9(3) . . ?
C26 N6 C28 127.4(3) . . ?
C26 N6 C27 106.9(3) . . ?
C27 N6 C28 125.6(3) . . ?
N5 N4 C45 119.9(3) . . ?
C26 N4 N5 111.8(3) . . ?
C26 N4 C45 128.4(3) . . ?
C27 N5 N4 103.6(3) . . ?
N6 C26 Au2 125.8(2) . . ?
N4 C26 Au2 128.3(2) . . ?
N4 C26 N6 105.8(3) . . ?
N6 C28 H28A 109.3 . . ?
N6 C28 H28B 109.3 . . ?
N6 C28 C29 111.8(3) . . ?
H28A C28 H28B 107.9 . . ?
C29 C28 H28A 109.3 . . ?
C29 C28 H28B 109.3 . . ?
C36 C29 C28 121.3(3) . . ?
C30 C29 C28 119.1(3) . . ?
C30 C29 C36 119.5(3) . . ?
C29 C36 C37 121.0(3) . . ?
C35 C36 C29 118.9(3) . . ?
C35 C36 C37 120.1(3) . . ?
C29 C30 H30 119.5 . . ?
C29 C30 C31 120.9(3) . . ?
C31 C30 H30 119.5 . . ?
C30 C31 C32 121.8(3) . . ?
C34 C31 C30 119.5(3) . . ?
C34 C31 C32 118.7(3) . . ?
C46 C45 N4 119.7(3) . . ?
C50 C45 N4 118.8(3) . . ?
C50 C45 C46 121.4(3) . . ?
C45 C46 H46 120.3 . . ?
C47 C46 C45 119.3(3) . . ?
C47 C46 H46 120.3 . . ?
N6 C27 H27 124.0 . . ?
N5 C27 N6 111.9(3) . . ?
N5 C27 H27 124.0 . . ?
C38 C37 C36 120.4(3) . . ?
C44 C37 C36 120.4(3) . . ?
C44 C37 C38 119.2(3) . . ?
C37 C38 H38 120.0 . . ?
C39 C38 C37 120.1(3) . . ?
C39 C38 H38 120.0 . . ?
O5 C32 C31 112.8(3) . . ?
O6 C32 O5 123.1(3) . . ?
O6 C32 C31 124.1(3) . . ?
C46 C47 H47 120.0 . . ?
C46 C47 C48 120.0(4) . . ?
C48 C47 H47 120.0 . . ?
C31 C34 H34 120.0 . . ?
C35 C34 C31 120.0(3) . . ?
C35 C34 H34 120.0 . . ?
C39 C40 C41 118.0(3) . . ?
C43 C40 C41 121.8(3) . . ?
C43 C40 C39 120.2(3) . . ?
O8 C41 O7 124.2(3) . . ?
O8 C41 C40 124.4(3) . . ?
O7 C41 C40 111.4(3) . . ?
C36 C35 H35 119.4 . . ?
C34 C35 C36 121.1(3) . . ?
C34 C35 H35 119.4 . . ?
C37 C44 H44 119.6 . . ?
C37 C44 C43 120.7(3) . . ?
C43 C44 H44 119.6 . . ?
C38 C39 C40 120.5(3) . . ?
C38 C39 H39 119.8 . . ?
C40 C39 H39 119.8 . . ?
O7 C42 H42A 109.5 . . ?
O7 C42 H42B 109.5 . . ?
O7 C42 H42C 109.5 . . ?
H42A C42 H42B 109.5 . . ?
H42A C42 H42C 109.5 . . ?
H42B C42 H42C 109.5 . . ?
C47 C48 H48 120.0 . . ?
C49 C48 C47 120.0(4) . . ?
C49 C48 H48 120.0 . . ?
C45 C50 H50 120.5 . . ?
C45 C50 C49 119.1(4) . . ?
C49 C50 H50 120.5 . . ?
C48 C49 C50 120.2(4) . . ?
C48 C49 H49 119.9 . . ?
C50 C49 H49 119.9 . . ?
C40 C43 C44 119.4(3) . . ?
C40 C43 H43 120.3 . . ?
C44 C43 H43 120.3 . . ?
O5 C33 H33A 109.5 . . ?
O5 C33 H33B 109.5 . . ?
O5 C33 H33C 109.5 . . ?
H33A C33 H33B 109.5 . . ?
H33A C33 H33C 109.5 . . ?
H33B C33 H33C 109.5 . . ?
Cl1 Au1 Cl2 177.11(3) . . ?
Cl1 Au1 Cl3 91.97(3) . . ?
Cl2 Au1 Cl3 90.64(3) . . ?
C1 Au1 Cl1 88.21(9) . . ?
C1 Au1 Cl2 89.24(9) . . ?
C1 Au1 Cl3 177.43(10) . . ?
C7 O1 C8 115.1(3) . . ?
C16 O3 C17 115.7(3) . . ?
N2 N1 C20 120.0(3) . . ?
C1 N1 N2 111.8(3) . . ?
C1 N1 C20 128.1(3) . . ?
C1 N3 C3 126.6(3) . . ?
C1 N3 C2 107.0(3) . . ?
C2 N3 C3 126.3(3) . . ?
C2 N2 N1 103.2(3) . . ?
N1 C1 Au1 128.5(2) . . ?
N1 C1 N3 105.7(3) . . ?
N3 C1 Au1 125.5(2) . . ?
N3 C3 H3A 109.3 . . ?
N3 C3 H3B 109.3 . . ?
N3 C3 C4 111.4(3) . . ?
H3A C3 H3B 108.0 . . ?
C4 C3 H3A 109.3 . . ?
C4 C3 H3B 109.3 . . ?
C11 C4 C3 121.2(3) . . ?
C5 C4 C3 118.5(3) . . ?
C5 C4 C11 120.2(3) . . ?
C4 C11 C12 121.8(3) . . ?
C10 C11 C4 118.6(3) . . ?
C10 C11 C12 119.6(3) . . ?
C4 C5 H5 119.6 . . ?
C4 C5 C6 120.7(3) . . ?
C6 C5 H5 119.6 . . ?
C13 C12 C11 120.2(3) . . ?
C13 C12 C19 119.4(3) . . ?
C19 C12 C11 120.5(3) . . ?
N3 C2 H2 123.9 . . ?
N2 C2 N3 112.3(3) . . ?
N2 C2 H2 123.9 . . ?
C21 C20 N1 119.4(3) . . ?
C21 C20 C25 122.4(3) . . ?
C25 C20 N1 118.2(3) . . ?
C11 C10 H10 119.7 . . ?
C9 C10 C11 120.6(3) . . ?
C9 C10 H10 119.7 . . ?
C5 C6 C7 122.2(3) . . ?
C9 C6 C5 119.2(3) . . ?
C9 C6 C7 118.6(3) . . ?
O1 C7 C6 113.1(3) . . ?
O2 C7 O1 122.9(3) . . ?
O2 C7 C6 124.0(3) . . ?
C21 C22 H22 119.7 . . ?
C23 C22 H22 119.7 . . ?
C23 C22 C21 120.6(4) . . ?
C20 C21 C22 118.3(3) . . ?
C20 C21 H21 120.8 . . ?
C22 C21 H21 120.8 . . ?
C10 C9 H9 119.7 . . ?
C6 C9 C10 120.5(3) . . ?
C6 C9 H9 119.7 . . ?
C12 C13 H13 119.7 . . ?
C14 C13 C12 120.7(3) . . ?
C14 C13 H13 119.7 . . ?
C12 C19 H19 119.8 . . ?
C18 C19 C12 120.4(3) . . ?
C18 C19 H19 119.8 . . ?
C13 C14 H14 120.1 . . ?
C13 C14 C15 119.7(3) . . ?
C15 C14 H14 120.1 . . ?
C14 C15 C16 122.0(3) . . ?
C14 C15 C18 120.0(3) . . ?
C18 C15 C16 118.1(3) . . ?
C22 C23 H23 120.1 . . ?
C22 C23 C24 119.8(4) . . ?
C24 C23 H23 120.1 . . ?
C20 C25 H25 120.8 . . ?
C20 C25 C24 118.4(4) . . ?
C24 C25 H25 120.8 . . ?
O3 C16 C15 111.4(3) . . ?
O4 C16 O3 123.7(3) . . ?
O4 C16 C15 124.9(3) . . ?
C19 C18 C15 119.9(3) . . ?
C19 C18 H18 120.0 . . ?
C15 C18 H18 120.0 . . ?
O3 C17 H17A 109.5 . . ?
O3 C17 H17B 109.5 . . ?
O3 C17 H17C 109.5 . . ?
H17A C17 H17B 109.5 . . ?
H17A C17 H17C 109.5 . . ?
H17B C17 H17C 109.5 . . ?
C23 C24 H24 119.8 . . ?
C25 C24 C23 120.4(4) . . ?
C25 C24 H24 119.8 . . ?
O1 C8 H8A 109.5 . . ?
O1 C8 H8B 109.5 . . ?
O1 C8 H8C 109.5 . . ?
H8A C8 H8B 109.5 . . ?
H8A C8 H8C 109.5 . . ?
H8B C8 H8C 109.5 . . ?
C51 Cl7 H7 41(4) . . ?
Cl7 C51 Cl8 112.6(3) . . ?
Cl7 C51 Cl9 104.0(4) . . ?
Cl7 C51 H51A 109.1 . . ?
Cl7 C51 H51B 109.1 . . ?
Cl7 C51 H7 72(7) . . ?
Cl7 C51 H51 113(7) . . ?
Cl8 C51 H51A 109.1 . . ?
Cl8 C51 H51B 109.1 . . ?
Cl9 C51 H7 131(6) . . ?
Cl9 C51 H51 98(7) . . ?
H51A C51 H51B 107.8 . . ?
H7 C51 H51 130(9) . . ?
Cl10 C52 H52A 108.9 . . ?
Cl10 C52 H52B 108.9 . . ?
Cl11 C52 Cl10 113.2(3) . . ?
Cl11 C52 H52A 108.9 . . ?
Cl11 C52 H52B 108.9 . . ?
H52A C52 H52B 107.7 . . ?

loop_
_geom_bond_atom_site_label_1
_geom_bond_atom_site_label_2
_geom_bond_distance
_geom_bond_site_symmetry_2
_geom_bond_publ_flag
Au2 Cl4 2.3032(8) . ?
Au2 Cl5 2.2937(8) . ?
Au2 Cl6 2.3136(8) . ?
Au2 C26 2.008(3) . ?
O5 C32 1.340(4) . ?
O5 C33 1.449(4) . ?
O8 C41 1.204(4) . ?
O7 C41 1.341(4) . ?
O7 C42 1.448(4) . ?
O6 C32 1.211(4) . ?
N6 C26 1.347(4) . ?
N6 C28 1.482(4) . ?
N6 C27 1.366(4) . ?
N4 N5 1.379(4) . ?
N4 C26 1.332(4) . ?
N4 C45 1.437(4) . ?
N5 C27 1.299(4) . ?
C28 H28A 0.9900 . ?
C28 H28B 0.9900 . ?
C28 C29 1.516(5) . ?
C29 C36 1.414(5) . ?
C29 C30 1.387(4) . ?
C36 C37 1.497(5) . ?
C36 C35 1.392(5) . ?
C30 H30 0.9500 . ?
C30 C31 1.397(5) . ?
C31 C32 1.487(5) . ?
C31 C34 1.388(5) . ?
C45 C46 1.386(5) . ?
C45 C50 1.379(5) . ?
C46 H46 0.9500 . ?
C46 C47 1.383(5) . ?
C27 H27 0.9500 . ?
C37 C38 1.403(5) . ?
C37 C44 1.392(5) . ?
C38 H38 0.9500 . ?
C38 C39 1.385(5) . ?
C47 H47 0.9500 . ?
C47 C48 1.394(6) . ?
C34 H34 0.9500 . ?
C34 C35 1.387(5) . ?
C40 C41 1.496(5) . ?
C40 C39 1.392(5) . ?
C40 C43 1.390(5) . ?
C35 H35 0.9500 . ?
C44 H44 0.9500 . ?
C44 C43 1.401(5) . ?
C39 H39 0.9500 . ?
C42 H42A 0.9800 . ?
C42 H42B 0.9800 . ?
C42 H42C 0.9800 . ?
C48 H48 0.9500 . ?
C48 C49 1.386(6) . ?
C50 H50 0.9500 . ?
C50 C49 1.393(5) . ?
C49 H49 0.9500 . ?
C43 H43 0.9500 . ?
C33 H33A 0.9800 . ?
C33 H33B 0.9800 . ?
C33 H33C 0.9800 . ?
Au1 Cl1 2.2955(8) . ?
Au1 Cl2 2.3018(8) . ?
Au1 Cl3 2.3094(8) . ?
Au1 C1 2.003(3) . ?
O1 C7 1.338(4) . ?
O1 C8 1.449(4) . ?
O3 C16 1.349(4) . ?
O3 C17 1.445(4) . ?
O4 C16 1.203(4) . ?
O2 C7 1.213(4) . ?
N1 N2 1.384(4) . ?
N1 C1 1.333(4) . ?
N1 C20 1.438(4) . ?
N3 C1 1.345(4) . ?
N3 C3 1.484(4) . ?
N3 C2 1.364(4) . ?
N2 C2 1.299(4) . ?
C3 H3A 0.9900 . ?
C3 H3B 0.9900 . ?
C3 C4 1.517(5) . ?
C4 C11 1.407(5) . ?
C4 C5 1.384(4) . ?
C11 C12 1.495(5) . ?
C11 C10 1.403(5) . ?
C5 H5 0.9500 . ?
C5 C6 1.402(5) . ?
C12 C13 1.389(5) . ?
C12 C19 1.394(5) . ?
C2 H2 0.9500 . ?
C20 C21 1.383(5) . ?
C20 C25 1.387(5) . ?
C10 H10 0.9500 . ?
C10 C9 1.390(5) . ?
C6 C7 1.482(5) . ?
C6 C9 1.385(5) . ?
C22 H22 0.9500 . ?
C22 C21 1.394(5) . ?
C22 C23 1.384(6) . ?
C21 H21 0.9500 . ?
C9 H9 0.9500 . ?
C13 H13 0.9500 . ?
C13 C14 1.388(5) . ?
C19 H19 0.9500 . ?
C19 C18 1.387(5) . ?
C14 H14 0.9500 . ?
C14 C15 1.392(5) . ?
C15 C16 1.492(5) . ?
C15 C18 1.393(5) . ?
C23 H23 0.9500 . ?
C23 C24 1.397(6) . ?
C25 H25 0.9500 . ?
C25 C24 1.387(5) . ?
C18 H18 0.9500 . ?
C17 H17A 0.9800 . ?
C17 H17B 0.9800 . ?
C17 H17C 0.9800 . ?
C24 H24 0.9500 . ?
C8 H8A 0.9800 . ?
C8 H8B 0.9800 . ?
C8 H8C 0.9800 . ?
Cl7 C51 1.743(5) . ?
Cl7 H7 1.79(14) . ?
Cl8 C51 1.754(6) . ?
Cl9 C51 1.835(9) . ?
C51 H51A 0.9900 . ?
C51 H51B 0.9900 . ?
C51 H7 1.24(13) . ?
C51 H51 1.11(13) . ?
Cl10 C52 1.759(5) . ?
Cl11 C52 1.751(5) . ?
C52 H52A 0.9900 . ?
C52 H52B 0.9900 . ?

loop_
_geom_torsion_atom_site_label_1
_geom_torsion_atom_site_label_2
_geom_torsion_atom_site_label_3
_geom_torsion_atom_site_label_4
_geom_torsion
_geom_torsion_site_symmetry_1
_geom_torsion_site_symmetry_2
_geom_torsion_site_symmetry_3
_geom_torsion_site_symmetry_4
_geom_torsion_publ_flag
N6 C28 C29 C36 -55.2(4) . . . . ?
N6 C28 C29 C30 122.2(3) . . . . ?
N4 N5 C27 N6 0.0(4) . . . . ?
N4 C45 C46 C47 178.7(3) . . . . ?
N4 C45 C50 C49 -179.6(4) . . . . ?
N5 N4 C26 Au2 174.2(2) . . . . ?
N5 N4 C26 N6 -1.6(4) . . . . ?
N5 N4 C45 C46 136.4(3) . . . . ?
N5 N4 C45 C50 -42.5(5) . . . . ?
C26 N6 C28 C29 -50.7(4) . . . . ?
C26 N6 C27 N5 -0.9(4) . . . . ?
C26 N4 N5 C27 1.0(4) . . . . ?
C26 N4 C45 C46 -42.3(5) . . . . ?
C26 N4 C45 C50 138.9(4) . . . . ?
C28 N6 C26 Au2 2.6(5) . . . . ?
C28 N6 C26 N4 178.5(3) . . . . ?
C28 N6 C27 N5 -178.0(3) . . . . ?
C28 C29 C36 C37 -4.1(5) . . . . ?
C28 C29 C36 C35 175.3(3) . . . . ?
C28 C29 C30 C31 -177.0(3) . . . . ?
C29 C36 C37 C38 -64.3(5) . . . . ?
C29 C36 C37 C44 114.7(4) . . . . ?
C29 C36 C35 C34 2.0(5) . . . . ?
C29 C30 C31 C32 -180.0(3) . . . . ?
C29 C30 C31 C34 1.4(5) . . . . ?
C36 C29 C30 C31 0.4(5) . . . . ?
C36 C37 C38 C39 179.2(3) . . . . ?
C36 C37 C44 C43 -179.0(3) . . . . ?
C30 C29 C36 C37 178.5(3) . . . . ?
C30 C29 C36 C35 -2.1(5) . . . . ?
C30 C31 C32 O5 -3.0(5) . . . . ?
C30 C31 C32 O6 177.2(4) . . . . ?
C30 C31 C34 C35 -1.5(5) . . . . ?
C31 C34 C35 C36 -0.2(5) . . . . ?
C45 N4 N5 C27 -177.9(3) . . . . ?
C45 N4 C26 Au2 -7.1(5) . . . . ?
C45 N4 C26 N6 177.2(3) . . . . ?
C45 C46 C47 C48 1.8(6) . . . . ?
C45 C50 C49 C48 -0.1(6) . . . . ?
C46 C45 C50 C49 1.6(6) . . . . ?
C46 C47 C48 C49 -0.4(6) . . . . ?
C27 N6 C26 Au2 -174.4(2) . . . . ?
C27 N6 C26 N4 1.5(4) . . . . ?
C27 N6 C28 C29 125.7(3) . . . . ?
C37 C36 C35 C34 -178.6(3) . . . . ?
C37 C38 C39 C40 -0.2(5) . . . . ?
C37 C44 C43 C40 -0.3(5) . . . . ?
C38 C37 C44 C43 0.0(5) . . . . ?
C32 C31 C34 C35 179.8(3) . . . . ?
C47 C48 C49 C50 -0.5(7) . . . . ?
C34 C31 C32 O5 175.6(3) . . . . ?
C34 C31 C32 O6 -4.1(5) . . . . ?
C41 C40 C39 C38 178.0(3) . . . . ?
C41 C40 C43 C44 -177.6(3) . . . . ?
C35 C36 C37 C38 116.3(4) . . . . ?
C35 C36 C37 C44 -64.7(5) . . . . ?
C44 C37 C38 C39 0.2(5) . . . . ?
C39 C40 C41 O8 -1.8(5) . . . . ?
C39 C40 C41 O7 177.8(3) . . . . ?
C39 C40 C43 C44 0.4(5) . . . . ?
C42 O7 C41 O8 -4.5(5) . . . . ?
C42 O7 C41 C40 175.9(3) . . . . ?
C50 C45 C46 C47 -2.5(6) . . . . ?
C43 C40 C41 O8 176.3(4) . . . . ?
C43 C40 C41 O7 -4.1(5) . . . . ?
C43 C40 C39 C38 -0.1(5) . . . . ?
C33 O5 C32 O6 -1.5(6) . . . . ?
C33 O5 C32 C31 178.7(3) . . . . ?
N1 N2 C2 N3 -0.5(4) . . . . ?
N1 C20 C21 C22 -177.2(3) . . . . ?
N1 C20 C25 C24 178.5(3) . . . . ?
N3 C3 C4 C11 54.6(4) . . . . ?
N3 C3 C4 C5 -123.9(3) . . . . ?
N2 N1 C1 Au1 -173.1(2) . . . . ?
N2 N1 C1 N3 0.7(4) . . . . ?
N2 N1 C20 C21 -136.6(3) . . . . ?
N2 N1 C20 C25 43.9(5) . . . . ?
C1 N1 N2 C2 -0.1(4) . . . . ?
C1 N1 C20 C21 42.7(5) . . . . ?
C1 N1 C20 C25 -136.8(4) . . . . ?
C1 N3 C3 C4 54.0(4) . . . . ?
C1 N3 C2 N2 0.9(4) . . . . ?
C3 N3 C1 Au1 -4.1(5) . . . . ?
C3 N3 C1 N1 -178.1(3) . . . . ?
C3 N3 C2 N2 178.1(3) . . . . ?
C3 C4 C11 C12 3.8(5) . . . . ?
C3 C4 C11 C10 -176.0(3) . . . . ?
C3 C4 C5 C6 178.1(3) . . . . ?
C4 C11 C12 C13 -111.5(4) . . . . ?
C4 C11 C12 C19 67.7(5) . . . . ?
C4 C11 C10 C9 -2.4(5) . . . . ?
C4 C5 C6 C7 179.0(3) . . . . ?
C4 C5 C6 C9 -1.7(5) . . . . ?
C11 C4 C5 C6 -0.3(5) . . . . ?
C11 C12 C13 C14 179.9(3) . . . . ?
C11 C12 C19 C18 179.0(3) . . . . ?
C11 C10 C9 C6 0.3(5) . . . . ?
C5 C4 C11 C12 -177.8(3) . . . . ?
C5 C4 C11 C10 2.4(5) . . . . ?
C5 C6 C7 O1 4.3(5) . . . . ?
C5 C6 C7 O2 -174.8(3) . . . . ?
C5 C6 C9 C10 1.8(5) . . . . ?
C12 C11 C10 C9 177.8(3) . . . . ?
C12 C13 C14 C15 0.4(5) . . . . ?
C12 C19 C18 C15 1.7(5) . . . . ?
C2 N3 C1 Au1 173.1(2) . . . . ?
C2 N3 C1 N1 -0.9(4) . . . . ?
C2 N3 C3 C4 -122.6(3) . . . . ?
C20 N1 N2 C2 179.3(3) . . . . ?
C20 N1 C1 Au1 7.6(5) . . . . ?
C20 N1 C1 N3 -178.7(3) . . . . ?
C20 C25 C24 C23 -0.4(6) . . . . ?
C10 C11 C12 C13 68.3(5) . . . . ?
C10 C11 C12 C19 -112.5(4) . . . . ?
C7 C6 C9 C10 -178.9(3) . . . . ?
C22 C23 C24 C25 0.5(6) . . . . ?
C21 C20 C25 C24 -1.0(6) . . . . ?
C21 C22 C23 C24 0.8(6) . . . . ?
C9 C6 C7 O1 -174.9(3) . . . . ?
C9 C6 C7 O2 5.9(5) . . . . ?
C13 C12 C19 C18 -1.7(5) . . . . ?
C13 C14 C15 C16 178.7(3) . . . . ?
C13 C14 C15 C18 -0.4(5) . . . . ?
C19 C12 C13 C14 0.7(5) . . . . ?
C14 C15 C16 O3 10.3(5) . . . . ?
C14 C15 C16 O4 -169.9(4) . . . . ?
C14 C15 C18 C19 -0.6(5) . . . . ?
C23 C22 C21 C20 -2.2(6) . . . . ?
C25 C20 C21 C22 2.3(6) . . . . ?
C16 C15 C18 C19 -179.8(3) . . . . ?
C18 C15 C16 O3 -170.5(3) . . . . ?
C18 C15 C16 O4 9.2(6) . . . . ?
C17 O3 C16 O4 0.9(5) . . . . ?
C17 O3 C16 C15 -179.4(3) . . . . ?
C8 O1 C7 O2 1.6(5) . . . . ?
C8 O1 C7 C6 -177.5(3) . . . . ?
